data_7160036
loop_
_publ_author_name
'Lupi, Michela'
'Fabbri, Mos&#xe8;'
'Mazzeo, Giuseppe'
'Longhi, Giovanna'
'Abbate, Sergio'
'Viglianisi, Caterina'
'Menichetti, Stefano'

_publ_section_title
;
 Organocatalytic hydrogen bond donor/Lewis base (HBD/LB) synthesis and
 chiroptical properties of thiabridged [5]helicenes.
;
_journal_issue 35
_journal_name_full 'Organic &amp; biomolecular chemistry'
_journal_page_first 7154
_journal_page_last 7163
_journal_paper_doi 10.1039/d4ob00979g
_journal_volume 22
_journal_year 2024
_chemical_formula_moiety 'C26 H21 N O3 S2'
_chemical_formula_sum 'C26 H21 N O3 S2'
_chemical_formula_weight 459.56
_space_group_crystal_system monoclinic
_space_group_IT_number 14
_space_group_name_Hall '-P 2yn'
_space_group_name_H-M_alt 'P 1 21/n 1'
_atom_sites_solution_hydrogens geom
_audit_creation_method SHELXL-2018/3
_audit_update_record
;
2024-06-07 deposited with the CCDC.	2024-07-10 downloaded from the CCDC.
;
_cell_angle_alpha 90
_cell_angle_beta 101.495(2)
_cell_angle_gamma 90
_cell_formula_units_Z 4
_cell_length_a 11.7341(5)
_cell_length_b 14.1653(6)
_cell_length_c 13.0330(5)
_cell_measurement_reflns_used 9860
_cell_measurement_temperature 100(2)
_cell_measurement_theta_max 68.49
_cell_measurement_theta_min 4.66
_cell_volume 2122.86(15)
_computing_cell_refinement 'Bruker SAINT'
_computing_data_collection 'Bruker APEX2'
_computing_data_reduction 'Bruker SAINT'
_computing_molecular_graphics 'Ortep for Windows (Farrugia, 2012)'
_computing_publication_material 'WinGX publication routines (Farrugia, 2012)'
_computing_structure_refinement 'SHELXL-2018/3 (Sheldrick, 2018)'
_computing_structure_solution SIR2019
_diffrn_ambient_temperature 100(2)
_diffrn_measured_fraction_theta_full 0.997
_diffrn_measured_fraction_theta_max 0.996
_diffrn_measurement_device_type 'Bruker APEX-II CCD'
_diffrn_measurement_method '\f and \w scans'
_diffrn_radiation_type CuK\a
_diffrn_radiation_wavelength 1.54178
_diffrn_reflns_av_R_equivalents 0.0640
_diffrn_reflns_av_unetI/netI 0.0276
_diffrn_reflns_Laue_measured_fraction_full 0.997
_diffrn_reflns_Laue_measured_fraction_max 0.996
_diffrn_reflns_limit_h_max 13
_diffrn_reflns_limit_h_min -14
_diffrn_reflns_limit_k_max 17
_diffrn_reflns_limit_k_min -17
_diffrn_reflns_limit_l_max 15
_diffrn_reflns_limit_l_min -15
_diffrn_reflns_number 44265
_diffrn_reflns_point_group_measured_fraction_full 0.997
_diffrn_reflns_point_group_measured_fraction_max 0.996
_diffrn_reflns_theta_full 67.679
_diffrn_reflns_theta_max 68.491
_diffrn_reflns_theta_min 4.662
_diffrn_source X-Ray
_exptl_absorpt_coefficient_mu 2.520
_exptl_absorpt_correction_T_max 0.6353
_exptl_absorpt_correction_T_min 0.5891
_exptl_absorpt_correction_type multi-scan
_exptl_absorpt_process_details 'SADABS; Bruker-2016'
_exptl_crystal_colour 'translucent white'
_exptl_crystal_density_diffrn 1.438
_exptl_crystal_density_method 'not measured'
_exptl_crystal_description cubic
_exptl_crystal_F_000 960
_exptl_crystal_size_max 0.240
_exptl_crystal_size_mid 0.180
_exptl_crystal_size_min 0.180
_refine_diff_density_max 0.757
_refine_diff_density_min -0.699
_refine_diff_density_rms 0.068
_refine_ls_extinction_method none
_refine_ls_goodness_of_fit_ref 1.028
_refine_ls_hydrogen_treatment constr
_refine_ls_matrix_type full
_refine_ls_number_parameters 289
_refine_ls_number_reflns 3895
_refine_ls_number_restraints 0
_refine_ls_restrained_S_all 1.028
_refine_ls_R_factor_all 0.0426
_refine_ls_R_factor_gt 0.0399
_refine_ls_shift/su_max 0.001
_refine_ls_shift/su_mean 0.000
_refine_ls_structure_factor_coef Fsqd
_refine_ls_weighting_details 'w=1/[\s^2^(Fo^2^)+(0.0555P)^2^+2.9356P] where P=(Fo^2^+2Fc^2^)/3'
_refine_ls_weighting_scheme calc
_refine_ls_wR_factor_gt 0.1062
_refine_ls_wR_factor_ref 0.1087
_reflns_Friedel_coverage 0.000
_reflns_number_gt 3608
_reflns_number_total 3895
_reflns_threshold_expression 'I > 2\s(I)'
_cod_data_source_file d4ob00979g2.cif
_cod_data_source_block exp_MF60_f1
_cod_depositor_comments 'Adding full bibliography for 7160035--7160037.cif.'
_cod_original_cell_volume 2122.85(15)
_cod_original_sg_symbol_H-M 'P 21/n'
_cod_database_code 7160036
_shelx_space_group_comment
;
The symmetry employed for this shelxl refinement is uniquely defined
by the following loop, which should always be used as a source of
symmetry information in preference to the above space-group names.
They are only intended as comments.
;
_shelx_estimated_absorpt_t_min 0.583
_shelx_estimated_absorpt_t_max 0.660

loop_
_space_group_symop_operation_xyz
'x, y, z'
'-x+1/2, y+1/2, -z+1/2'
'-x, -y, -z'
'x-1/2, -y-1/2, z-1/2'

loop_
_atom_site_label
_atom_site_type_symbol
_atom_site_fract_x
_atom_site_fract_y
_atom_site_fract_z
_atom_site_U_iso_or_equiv
_atom_site_adp_type
_atom_site_occupancy
_atom_site_site_symmetry_order
_atom_site_calc_flag
_atom_site_refinement_flags_posn
_atom_site_refinement_flags_adp
_atom_site_refinement_flags_occupancy
_atom_site_disorder_assembly
_atom_site_disorder_group
S1 S 0.79371(4) 0.48839(3) 0.89563(4) 0.01399(14) Uani 1 1 d . . . . .
S2 S 0.55085(4) 0.22226(3) 0.63749(4) 0.01458(14) Uani 1 1 d . . . . .
O1 O 0.41941(12) 0.20079(10) 0.80946(11) 0.0156(3) Uani 1 1 d . . . . .
O2 O 0.46793(12) 0.29327(10) 1.00386(11) 0.0150(3) Uani 1 1 d . . . . .
O3 O 0.64415(12) 0.42606(10) 1.04346(11) 0.0147(3) Uani 1 1 d . . . . .
N1 N 0.71400(14) 0.38899(12) 0.69417(13) 0.0132(3) Uani 1 1 d . . . . .
C1 C 0.65469(16) 0.35996(14) 0.77342(15) 0.0127(4) Uani 1 1 d . . . . .
C2 C 0.68164(16) 0.40301(13) 0.87119(15) 0.0127(4) Uani 1 1 d . . . . .
C3 C 0.61994(17) 0.37961(13) 0.94865(15) 0.0129(4) Uani 1 1 d . . . . .
C4 C 0.53007(17) 0.31372(13) 0.92762(15) 0.0133(4) Uani 1 1 d . . . . .
C5 C 0.50745(17) 0.26644(13) 0.83132(16) 0.0131(4) Uani 1 1 d . . . . .
C6 C 0.57185(17) 0.28783(14) 0.75487(16) 0.0133(4) Uani 1 1 d . . . . .
C7 C 0.83681(17) 0.39713(13) 0.72190(15) 0.0127(4) Uani 1 1 d . . . . .
C8 C 0.90886(18) 0.36420(14) 0.65707(16) 0.0150(4) Uani 1 1 d . . . . .
H8 H 0.876103 0.336841 0.591242 0.018 Uiso 1 1 calc R U . . .
C9 C 1.02861(18) 0.37132(14) 0.68852(17) 0.0167(4) Uani 1 1 d . . . . .
H9 H 1.077519 0.349248 0.643668 0.020 Uiso 1 1 calc R U . . .
C10 C 1.07765(18) 0.41029(15) 0.78468(17) 0.0180(4) Uani 1 1 d . . . . .
H10 H 1.159797 0.414250 0.805864 0.022 Uiso 1 1 calc R U . . .
C11 C 1.00649(18) 0.44354(14) 0.85004(16) 0.0164(4) Uani 1 1 d . . . . .
H11 H 1.039727 0.469873 0.916288 0.020 Uiso 1 1 calc R U . . .
C12 C 0.88602(17) 0.43808(13) 0.81792(16) 0.0135(4) Uani 1 1 d . . . . .
C13 C 0.65505(16) 0.38512(14) 0.58724(15) 0.0127(4) Uani 1 1 d . . . . .
C14 C 0.57949(17) 0.31264(14) 0.55243(16) 0.0141(4) Uani 1 1 d . . . . .
C15 C 0.51797(17) 0.30958(14) 0.44746(16) 0.0144(4) Uani 1 1 d . . . . .
H15 H 0.465492 0.259073 0.425564 0.017 Uiso 1 1 calc R U . . .
C16 C 0.53239(17) 0.37777(14) 0.37675(16) 0.0146(4) Uani 1 1 d . . . . .
C17 C 0.60800(17) 0.45562(14) 0.41121(16) 0.0138(4) Uani 1 1 d . . . . .
C18 C 0.62194(17) 0.53129(15) 0.34308(16) 0.0159(4) Uani 1 1 d . . . . .
H18 H 0.585002 0.527731 0.271368 0.019 Uiso 1 1 calc R U . . .
C19 C 0.68718(18) 0.60903(15) 0.37821(17) 0.0177(4) Uani 1 1 d . . . . .
H19 H 0.695323 0.658594 0.331097 0.021 Uiso 1 1 calc R U . . .
C20 C 0.74250(18) 0.61558(15) 0.48468(17) 0.0171(4) Uani 1 1 d . . . . .
H20 H 0.786288 0.670310 0.509335 0.021 Uiso 1 1 calc R U . . .
C21 C 0.73334(17) 0.54362(14) 0.55237(16) 0.0148(4) Uani 1 1 d . . . . .
H21 H 0.771585 0.548789 0.623597 0.018 Uiso 1 1 calc R U . . .
C22 C 0.66757(16) 0.46105(14) 0.51814(15) 0.0131(4) Uani 1 1 d . . . . .
C23 C 0.46120(19) 0.37441(15) 0.26662(16) 0.0191(4) Uani 1 1 d . . . . .
H23A H 0.482060 0.427963 0.226459 0.029 Uiso 1 1 calc R U . . .
H23B H 0.477029 0.315270 0.233017 0.029 Uiso 1 1 calc R U . . .
H23C H 0.378334 0.377808 0.268930 0.029 Uiso 1 1 calc R U . . .
C24 C 0.71810(19) 0.37187(15) 1.12368(16) 0.0187(4) Uani 1 1 d . . . . .
H24A H 0.732766 0.407696 1.189326 0.028 Uiso 1 1 calc R U . . .
H24B H 0.679808 0.312113 1.133976 0.028 Uiso 1 1 calc R U . . .
H24C H 0.792065 0.358918 1.102345 0.028 Uiso 1 1 calc R U . . .
C25 C 0.35225(19) 0.33318(16) 0.98198(18) 0.0220(5) Uani 1 1 d . . . . .
H25A H 0.311895 0.316571 1.038467 0.033 Uiso 1 1 calc R U . . .
H25B H 0.357496 0.402022 0.977127 0.033 Uiso 1 1 calc R U . . .
H25C H 0.308922 0.307995 0.915525 0.033 Uiso 1 1 calc R U . . .
C26 C 0.4431(2) 0.11380(15) 0.86698(17) 0.0207(5) Uani 1 1 d . . . . .
H26A H 0.376757 0.070925 0.847280 0.031 Uiso 1 1 calc R U . . .
H26B H 0.512856 0.084349 0.850574 0.031 Uiso 1 1 calc R U . . .
H26C H 0.455642 0.126942 0.942222 0.031 Uiso 1 1 calc R U . . .

loop_
_atom_site_aniso_label
_atom_site_aniso_U_11
_atom_site_aniso_U_22
_atom_site_aniso_U_33
_atom_site_aniso_U_23
_atom_site_aniso_U_13
_atom_site_aniso_U_12
S1 0.0142(3) 0.0130(2) 0.0147(2) -0.00387(18) 0.00282(18) -0.00312(17)
S2 0.0184(3) 0.0112(2) 0.0142(3) -0.00221(17) 0.00332(19) -0.00359(17)
O1 0.0149(7) 0.0127(7) 0.0180(7) 0.0030(6) 0.0001(5) -0.0044(5)
O2 0.0151(7) 0.0154(7) 0.0155(7) 0.0040(5) 0.0052(5) 0.0012(5)
O3 0.0191(7) 0.0122(7) 0.0120(7) -0.0008(5) 0.0015(5) 0.0013(5)
N1 0.0109(8) 0.0160(8) 0.0127(8) -0.0015(7) 0.0020(6) -0.0024(6)
C1 0.0116(9) 0.0122(9) 0.0143(10) 0.0018(7) 0.0026(7) 0.0020(7)
C2 0.0115(9) 0.0099(9) 0.0159(10) -0.0003(7) 0.0012(7) 0.0006(7)
C3 0.0144(9) 0.0109(9) 0.0126(9) -0.0001(7) 0.0009(7) 0.0027(7)
C4 0.0149(10) 0.0105(9) 0.0145(10) 0.0032(8) 0.0030(7) 0.0025(7)
C5 0.0118(9) 0.0100(9) 0.0167(10) 0.0021(8) 0.0012(7) -0.0003(7)
C6 0.0129(9) 0.0112(9) 0.0150(10) -0.0005(7) 0.0006(7) 0.0010(7)
C7 0.0115(9) 0.0093(9) 0.0168(10) 0.0021(7) 0.0013(7) -0.0006(7)
C8 0.0174(10) 0.0103(9) 0.0177(10) -0.0021(8) 0.0043(8) -0.0010(7)
C9 0.0156(10) 0.0110(9) 0.0245(11) 0.0009(8) 0.0068(8) 0.0022(7)
C10 0.0112(10) 0.0169(10) 0.0247(11) 0.0049(9) 0.0010(8) 0.0005(8)
C11 0.0153(10) 0.0150(10) 0.0175(10) 0.0015(8) -0.0005(8) -0.0016(8)
C12 0.0143(10) 0.0098(9) 0.0162(10) -0.0003(7) 0.0028(8) -0.0004(7)
C13 0.0106(9) 0.0152(10) 0.0122(9) -0.0027(8) 0.0023(7) 0.0008(7)
C14 0.0136(9) 0.0139(9) 0.0153(10) -0.0006(8) 0.0046(7) 0.0014(8)
C15 0.0125(9) 0.0135(9) 0.0169(10) -0.0048(8) 0.0019(8) 0.0002(7)
C16 0.0132(10) 0.0153(10) 0.0152(10) -0.0034(8) 0.0024(8) 0.0025(8)
C17 0.0108(9) 0.0153(10) 0.0156(10) -0.0011(8) 0.0035(7) 0.0027(7)
C18 0.0148(10) 0.0177(10) 0.0154(10) 0.0017(8) 0.0029(8) 0.0038(8)
C19 0.0143(10) 0.0171(10) 0.0225(11) 0.0050(8) 0.0059(8) 0.0017(8)
C20 0.0135(10) 0.0149(10) 0.0232(11) -0.0005(8) 0.0042(8) -0.0017(8)
C21 0.0110(9) 0.0162(10) 0.0172(10) -0.0006(8) 0.0026(7) 0.0005(8)
C22 0.0101(9) 0.0135(9) 0.0165(10) -0.0018(8) 0.0048(7) 0.0017(7)
C23 0.0212(11) 0.0196(11) 0.0146(10) -0.0024(8) -0.0011(8) -0.0020(8)
C24 0.0220(11) 0.0185(10) 0.0137(10) 0.0002(8) -0.0011(8) 0.0025(8)
C25 0.0201(11) 0.0181(11) 0.0305(12) 0.0056(9) 0.0117(9) 0.0065(9)
C26 0.0256(12) 0.0121(10) 0.0230(11) 0.0027(8) 0.0017(9) -0.0030(8)

loop_
_atom_type_symbol
_atom_type_description
_atom_type_scat_dispersion_real
_atom_type_scat_dispersion_imag
_atom_type_scat_source
C C 0.0181 0.0091 'International Tables Vol C Tables 4.2.6.8 and 6.1.1.4'
H H 0.0000 0.0000 'International Tables Vol C Tables 4.2.6.8 and 6.1.1.4'
N N 0.0311 0.0180 'International Tables Vol C Tables 4.2.6.8 and 6.1.1.4'
O O 0.0492 0.0322 'International Tables Vol C Tables 4.2.6.8 and 6.1.1.4'
S S 0.3331 0.5567 'International Tables Vol C Tables 4.2.6.8 and 6.1.1.4'

loop_
_geom_angle_atom_site_label_1
_geom_angle_atom_site_label_2
_geom_angle_atom_site_label_3
_geom_angle
_geom_angle_site_symmetry_1
_geom_angle_site_symmetry_3
_geom_angle_publ_flag
C2 S1 C12 98.00(9) . . ?
C6 S2 C14 98.70(9) . . ?
C5 O1 C26 114.29(15) . . ?
C4 O2 C25 112.79(15) . . ?
C3 O3 C24 112.53(15) . . ?
C1 N1 C7 117.36(16) . . ?
C1 N1 C13 119.18(16) . . ?
C7 N1 C13 121.44(16) . . ?
C2 C1 C6 120.15(18) . . ?
C2 C1 N1 119.06(17) . . ?
C6 C1 N1 120.79(17) . . ?
C1 C2 C3 120.20(18) . . ?
C1 C2 S1 119.34(15) . . ?
C3 C2 S1 120.46(15) . . ?
O3 C3 C4 120.56(18) . . ?
O3 C3 C2 119.44(17) . . ?
C4 C3 C2 119.89(18) . . ?
O2 C4 C3 119.22(17) . . ?
O2 C4 C5 120.91(17) . . ?
C3 C4 C5 119.81(18) . . ?
O1 C5 C6 119.25(17) . . ?
O1 C5 C4 120.58(17) . . ?
C6 C5 C4 120.14(18) . . ?
C1 C6 C5 119.41(18) . . ?
C1 C6 S2 120.46(15) . . ?
C5 C6 S2 120.11(15) . . ?
C8 C7 C12 119.44(18) . . ?
C8 C7 N1 121.87(18) . . ?
C12 C7 N1 118.68(18) . . ?
C9 C8 C7 119.95(19) . . ?
C9 C8 H8 120.0 . . ?
C7 C8 H8 120.0 . . ?
C10 C9 C8 120.67(19) . . ?
C10 C9 H9 119.7 . . ?
C8 C9 H9 119.7 . . ?
C9 C10 C11 119.87(19) . . ?
C9 C10 H10 120.1 . . ?
C11 C10 H10 120.1 . . ?
C10 C11 C12 119.65(19) . . ?
C10 C11 H11 120.2 . . ?
C12 C11 H11 120.2 . . ?
C11 C12 C7 120.39(18) . . ?
C11 C12 S1 120.29(15) . . ?
C7 C12 S1 119.24(15) . . ?
C14 C13 N1 120.42(18) . . ?
C14 C13 C22 119.69(18) . . ?
N1 C13 C22 119.70(17) . . ?
C13 C14 C15 120.92(18) . . ?
C13 C14 S2 121.66(15) . . ?
C15 C14 S2 117.38(15) . . ?
C16 C15 C14 121.46(18) . . ?
C16 C15 H15 119.3 . . ?
C14 C15 H15 119.3 . . ?
C15 C16 C17 119.00(18) . . ?
C15 C16 C23 119.89(18) . . ?
C17 C16 C23 120.90(18) . . ?
C18 C17 C16 121.77(18) . . ?
C18 C17 C22 118.22(18) . . ?
C16 C17 C22 119.94(18) . . ?
C19 C18 C17 121.64(19) . . ?
C19 C18 H18 119.2 . . ?
C17 C18 H18 119.2 . . ?
C18 C19 C20 119.92(19) . . ?
C18 C19 H19 120.0 . . ?
C20 C19 H19 120.0 . . ?
C21 C20 C19 120.35(19) . . ?
C21 C20 H20 119.8 . . ?
C19 C20 H20 119.8 . . ?
C20 C21 C22 121.22(19) . . ?
C20 C21 H21 119.4 . . ?
C22 C21 H21 119.4 . . ?
C21 C22 C13 122.58(18) . . ?
C21 C22 C17 118.59(18) . . ?
C13 C22 C17 118.79(18) . . ?
C16 C23 H23A 109.5 . . ?
C16 C23 H23B 109.5 . . ?
H23A C23 H23B 109.5 . . ?
C16 C23 H23C 109.5 . . ?
H23A C23 H23C 109.5 . . ?
H23B C23 H23C 109.5 . . ?
O3 C24 H24A 109.5 . . ?
O3 C24 H24B 109.5 . . ?
H24A C24 H24B 109.5 . . ?
O3 C24 H24C 109.5 . . ?
H24A C24 H24C 109.5 . . ?
H24B C24 H24C 109.5 . . ?
O2 C25 H25A 109.5 . . ?
O2 C25 H25B 109.5 . . ?
H25A C25 H25B 109.5 . . ?
O2 C25 H25C 109.5 . . ?
H25A C25 H25C 109.5 . . ?
H25B C25 H25C 109.5 . . ?
O1 C26 H26A 109.5 . . ?
O1 C26 H26B 109.5 . . ?
H26A C26 H26B 109.5 . . ?
O1 C26 H26C 109.5 . . ?
H26A C26 H26C 109.5 . . ?
H26B C26 H26C 109.5 . . ?

loop_
_geom_bond_atom_site_label_1
_geom_bond_atom_site_label_2
_geom_bond_distance
_geom_bond_site_symmetry_2
_geom_bond_publ_flag
S1 C2 1.768(2) . ?
S1 C12 1.773(2) . ?
S2 C6 1.765(2) . ?
S2 C14 1.769(2) . ?
O1 C5 1.377(2) . ?
O1 C26 1.440(2) . ?
O2 C4 1.375(2) . ?
O2 C25 1.445(3) . ?
O3 C3 1.379(2) . ?
O3 C24 1.440(2) . ?
N1 C1 1.417(3) . ?
N1 C7 1.419(2) . ?
N1 C13 1.428(2) . ?
C1 C2 1.391(3) . ?
C1 C6 1.398(3) . ?
C2 C3 1.394(3) . ?
C3 C4 1.394(3) . ?
C4 C5 1.401(3) . ?
C5 C6 1.398(3) . ?
C7 C8 1.390(3) . ?
C7 C12 1.396(3) . ?
C8 C9 1.387(3) . ?
C8 H8 0.9500 . ?
C9 C10 1.385(3) . ?
C9 H9 0.9500 . ?
C10 C11 1.389(3) . ?
C10 H10 0.9500 . ?
C11 C12 1.394(3) . ?
C11 H11 0.9500 . ?
C13 C14 1.373(3) . ?
C13 C22 1.429(3) . ?
C14 C15 1.414(3) . ?
C15 C16 1.369(3) . ?
C15 H15 0.9500 . ?
C16 C17 1.430(3) . ?
C16 C23 1.511(3) . ?
C17 C18 1.422(3) . ?
C17 C22 1.431(3) . ?
C18 C19 1.367(3) . ?
C18 H18 0.9500 . ?
C19 C20 1.413(3) . ?
C19 H19 0.9500 . ?
C20 C21 1.366(3) . ?
C20 H20 0.9500 . ?
C21 C22 1.423(3) . ?
C21 H21 0.9500 . ?
C23 H23A 0.9800 . ?
C23 H23B 0.9800 . ?
C23 H23C 0.9800 . ?
C24 H24A 0.9800 . ?
C24 H24B 0.9800 . ?
C24 H24C 0.9800 . ?
C25 H25A 0.9800 . ?
C25 H25B 0.9800 . ?
C25 H25C 0.9800 . ?
C26 H26A 0.9800 . ?
C26 H26B 0.9800 . ?
C26 H26C 0.9800 . ?
